data_4025979
loop_
_publ_author_name
'Mustafa J. Raihan'
'Veerababurao Kavala'
'Pateliya Mujjamil Habib'
'Qiao-Zhi Guan'
'Chun-Wei Kuo'
'Ching-Fa Yao'

_publ_section_title
;
 Synthesis of Isoxazoline N-Oxides via [Hydroxy(tosyloxy)iodo]benzene
 (HTIB)-Mediated Oxidative N-O Coupling
;
_journal_name_full 'Journal of Organic Chemistry'
_journal_page_first 424
_journal_page_last 434
_journal_paper_doi 10.1021/jo1018393
_journal_volume 76
_journal_year 2011
_chemical_formula_moiety 'C19 H26 N2 O4'
_chemical_formula_sum 'C19 H26 N2 O4'
_chemical_formula_weight 346.42
_chemical_name_systematic
;
 ?
;
_space_group_IT_number 2
_symmetry_cell_setting triclinic
_symmetry_space_group_name_Hall '-P 1'
_symmetry_space_group_name_H-M 'P -1'
_atom_sites_solution_hydrogens geom
_atom_sites_solution_primary direct
_atom_sites_solution_secondary difmap
_audit_creation_method SHELXL-97
_cell_angle_alpha 108.6670(10)
_cell_angle_beta 98.9220(10)
_cell_angle_gamma 100.8220(10)
_cell_formula_units_Z 2
_cell_length_a 7.5626(3)
_cell_length_b 10.9151(3)
_cell_length_c 11.7483(3)
_cell_measurement_reflns_used 0
_cell_measurement_temperature 200(2)
_cell_measurement_theta_max 0
_cell_measurement_theta_min 0
_cell_volume 877.97(5)
_computing_molecular_graphics 'Ortep-3 for Windows (Farrugia, 1997)'
_computing_publication_material 'WinGX publication routines (Farrugia, 1999)'
_computing_structure_refinement 'SHELXL-97 (Sheldrick, 1997)'
_computing_structure_solution 'SHELXS-86 (Sheldrick, 1986)'
_diffrn_ambient_temperature 200(2)
_diffrn_measured_fraction_theta_full 0.974
_diffrn_measured_fraction_theta_max 0.974
_diffrn_radiation_monochromator graphite
_diffrn_radiation_source 'fine-focus sealed tube'
_diffrn_radiation_type MoK\a
_diffrn_radiation_wavelength 0.71073
_diffrn_reflns_av_R_equivalents 0.0241
_diffrn_reflns_av_sigmaI/netI 0.0324
_diffrn_reflns_limit_h_max 4
_diffrn_reflns_limit_h_min -8
_diffrn_reflns_limit_k_max 12
_diffrn_reflns_limit_k_min -12
_diffrn_reflns_limit_l_max 13
_diffrn_reflns_limit_l_min -13
_diffrn_reflns_number 6336
_diffrn_reflns_theta_full 25.03
_diffrn_reflns_theta_max 25.03
_diffrn_reflns_theta_min 1.88
_exptl_absorpt_coefficient_mu 0.092
_exptl_absorpt_correction_T_max 0.9818
_exptl_absorpt_correction_T_min 0.9401
_exptl_absorpt_correction_type multi-scan
_exptl_crystal_colour colorless
_exptl_crystal_density_diffrn 1.310
_exptl_crystal_description prism
_exptl_crystal_F_000 372
_exptl_crystal_size_max 0.68
_exptl_crystal_size_mid 0.48
_exptl_crystal_size_min 0.20
_refine_diff_density_max 0.667
_refine_diff_density_min -0.559
_refine_diff_density_rms 0.080
_refine_ls_extinction_method none
_refine_ls_goodness_of_fit_ref 1.599
_refine_ls_hydrogen_treatment fixed
_refine_ls_matrix_type full
_refine_ls_number_parameters 221
_refine_ls_number_reflns 3000
_refine_ls_number_restraints 0
_refine_ls_restrained_S_all 1.599
_refine_ls_R_factor_all 0.0671
_refine_ls_R_factor_gt 0.0571
_refine_ls_shift/su_max 0.001
_refine_ls_shift/su_mean 0.000
_refine_ls_structure_factor_coef Fsqd
_refine_ls_weighting_details 'calc w=1/[\s^2^(Fo^2^)+(0.0691P)^2^+0.1402P] where P=(Fo^2^+2Fc^2^)/3'
_refine_ls_weighting_scheme calc
_refine_ls_wR_factor_gt 0.1653
_refine_ls_wR_factor_ref 0.1785
_reflns_number_gt 2563
_reflns_number_total 3000
_reflns_threshold_expression >2sigma(I)
_cod_data_source_file jo1018393_si_004.cif
_cod_data_source_block a11044
_cod_database_code 4025979

loop_
_symmetry_equiv_pos_as_xyz
'x, y, z'
'-x, -y, -z'

loop_
_atom_site_label
_atom_site_type_symbol
_atom_site_fract_x
_atom_site_fract_y
_atom_site_fract_z
_atom_site_U_iso_or_equiv
_atom_site_adp_type
_atom_site_occupancy
_atom_site_symmetry_multiplicity
_atom_site_calc_flag
_atom_site_refinement_flags
C1 C 0.8554(4) 0.6454(2) 0.9999(2) 0.0455(7) Uani 1 1 d .
C2 C 1.0437(4) 0.6693(3) 1.0107(3) 0.0550(8) Uani 1 1 d .
H2 H 1.1278 0.7152 1.0888 0.066 Uiso 1 1 calc R
C3 C 1.1060(4) 0.6249(3) 0.9054(3) 0.0533(8) Uani 1 1 d .
H3 H 1.2353 0.6403 0.9103 0.064 Uiso 1 1 calc R
C4 C 0.9828(3) 0.5577(2) 0.7912(2) 0.0417(6) Uani 1 1 d .
H4 H 1.0285 0.5280 0.7189 0.050 Uiso 1 1 calc R
C5 C 0.7939(3) 0.5338(2) 0.7823(2) 0.0308(5) Uani 1 1 d .
C6 C 0.7288(3) 0.5779(2) 0.8882(2) 0.0359(6) Uani 1 1 d .
H6 H 0.5996 0.5621 0.8842 0.043 Uiso 1 1 calc R
C7 C 0.6605(3) 0.4587(2) 0.6589(2) 0.0310(5) Uani 1 1 d .
H7 H 0.7252 0.4637 0.5919 0.037 Uiso 1 1 calc R
C8 C 0.5714(3) 0.3102(2) 0.63535(19) 0.0293(5) Uani 1 1 d .
H8 H 0.5782 0.2983 0.7167 0.035 Uiso 1 1 calc R
C9 C 0.6649(3) 0.2126(2) 0.55662(19) 0.0288(5) Uani 1 1 d .
H9A H 0.7926 0.2279 0.6034 0.035 Uiso 1 1 calc R
H9B H 0.5975 0.1203 0.5432 0.035 Uiso 1 1 calc R
C10 C 0.6730(3) 0.2238(2) 0.43098(19) 0.0284(5) Uani 1 1 d .
H10A H 0.5654 0.2547 0.4025 0.034 Uiso 1 1 calc R
H10B H 0.7864 0.2922 0.4408 0.034 Uiso 1 1 calc R
C11 C 0.6730(3) 0.0930(2) 0.3324(2) 0.0285(5) Uani 1 1 d .
H11A H 0.5710 0.0212 0.3322 0.034 Uiso 1 1 calc R
H11B H 0.7907 0.0697 0.3547 0.034 Uiso 1 1 calc R
C12 C 0.6508(3) 0.0967(2) 0.2016(2) 0.0322(5) Uani 1 1 d .
H12A H 0.7569 0.1648 0.2009 0.039 Uiso 1 1 calc R
H12B H 0.6562 0.0089 0.1446 0.039 Uiso 1 1 calc R
C13 C 0.4724(3) 0.1278(2) 0.1526(2) 0.0317(5) Uani 1 1 d .
H13A H 0.4773 0.1371 0.0720 0.038 Uiso 1 1 calc R
H13B H 0.4661 0.2149 0.2102 0.038 Uiso 1 1 calc R
C14 C 0.2945(3) 0.0223(2) 0.1357(2) 0.0337(5) Uani 1 1 d .
H14A H 0.2575 -0.0399 0.0487 0.040 Uiso 1 1 calc R
H14B H 0.3216 -0.0301 0.1882 0.040 Uiso 1 1 calc R
C15 C 0.1316(3) 0.0798(2) 0.1679(2) 0.0340(5) Uani 1 1 d .
H15A H 0.0203 0.0049 0.1452 0.041 Uiso 1 1 calc R
H15B H 0.1069 0.1345 0.1173 0.041 Uiso 1 1 calc R
C16 C 0.1611(3) 0.1660(2) 0.3041(2) 0.0293(5) Uani 1 1 d .
H16A H 0.2688 0.2434 0.3261 0.035 Uiso 1 1 calc R
H16B H 0.0510 0.2010 0.3158 0.035 Uiso 1 1 calc R
C17 C 0.1941(3) 0.0913(2) 0.3916(2) 0.0304(5) Uani 1 1 d .
H17A H 0.3073 0.0597 0.3826 0.036 Uiso 1 1 calc R
H17B H 0.0890 0.0116 0.3673 0.036 Uiso 1 1 calc R
C18 C 0.2153(3) 0.1757(2) 0.5274(2) 0.0324(5) Uani 1 1 d .
H18A H 0.0996 0.2037 0.5366 0.039 Uiso 1 1 calc R
H18B H 0.2305 0.1187 0.5772 0.039 Uiso 1 1 calc R
C19 C 0.3734(3) 0.2972(2) 0.57910(19) 0.0285(5) Uani 1 1 d .
N1 N 0.7871(5) 0.6942(3) 1.1121(2) 0.0772(9) Uani 1 1 d .
N2 N 0.3435(3) 0.41296(18) 0.59155(17) 0.0326(5) Uani 1 1 d .
O1 O 0.6171(6) 0.6751(3) 1.0998(2) 0.1110(8) Uani 1 1 d .
O2 O 0.8991(5) 0.7521(3) 1.2096(2) 0.1110(8) Uani 1 1 d .
O3 O 0.2001(2) 0.44984(17) 0.56555(15) 0.0420(5) Uani 1 1 d .
O4 O 0.5079(2) 0.52109(15) 0.65209(15) 0.0402(5) Uani 1 1 d .

loop_
_atom_site_aniso_label
_atom_site_aniso_U_11
_atom_site_aniso_U_22
_atom_site_aniso_U_33
_atom_site_aniso_U_23
_atom_site_aniso_U_13
_atom_site_aniso_U_12
C1 0.0719(18) 0.0304(12) 0.0247(12) 0.0088(10) 0.0064(11) -0.0036(12)
C2 0.0677(18) 0.0351(14) 0.0424(16) 0.0153(12) -0.0160(13) -0.0118(12)
C3 0.0389(14) 0.0445(15) 0.071(2) 0.0273(14) -0.0026(13) -0.0016(11)
C4 0.0425(13) 0.0358(13) 0.0477(15) 0.0169(11) 0.0132(11) 0.0066(10)
C5 0.0400(12) 0.0256(11) 0.0256(12) 0.0091(9) 0.0068(9) 0.0058(9)
C6 0.0456(13) 0.0301(12) 0.0279(12) 0.0087(9) 0.0108(10) 0.0016(10)
C7 0.0422(12) 0.0279(11) 0.0228(11) 0.0078(9) 0.0089(9) 0.0098(9)
C8 0.0365(12) 0.0279(11) 0.0215(11) 0.0084(9) 0.0034(9) 0.0072(9)
C9 0.0297(11) 0.0278(11) 0.0283(11) 0.0098(9) 0.0033(8) 0.0089(8)
C10 0.0291(10) 0.0272(11) 0.0270(11) 0.0079(9) 0.0047(8) 0.0074(8)
C11 0.0254(10) 0.0276(11) 0.0317(12) 0.0085(9) 0.0073(8) 0.0082(8)
C12 0.0304(11) 0.0343(12) 0.0282(12) 0.0050(9) 0.0098(9) 0.0078(9)
C13 0.0308(11) 0.0358(12) 0.0244(11) 0.0072(9) 0.0061(8) 0.0054(9)
C14 0.0316(11) 0.0331(12) 0.0266(11) 0.0025(9) 0.0032(9) 0.0030(9)
C15 0.0259(10) 0.0371(12) 0.0323(12) 0.0101(10) -0.0004(9) 0.0027(9)
C16 0.0220(10) 0.0326(11) 0.0330(12) 0.0123(9) 0.0047(8) 0.0065(8)
C17 0.0247(10) 0.0291(11) 0.0364(13) 0.0115(9) 0.0076(9) 0.0052(8)
C18 0.0308(11) 0.0374(12) 0.0349(13) 0.0184(10) 0.0123(9) 0.0090(9)
C19 0.0357(11) 0.0313(12) 0.0234(11) 0.0115(9) 0.0127(9) 0.0127(9)
N1 0.125(3) 0.0512(15) 0.0262(13) -0.0006(11) 0.0106(14) -0.0144(16)
N2 0.0385(10) 0.0351(11) 0.0271(10) 0.0114(8) 0.0099(8) 0.0140(8)
O1 0.156(2) 0.1009(16) 0.0390(11) -0.0054(10) 0.0292(12) -0.0055(14)
O2 0.156(2) 0.1009(16) 0.0390(11) -0.0054(10) 0.0292(12) -0.0055(14)
O3 0.0472(10) 0.0471(10) 0.0414(10) 0.0196(8) 0.0131(8) 0.0258(8)
O4 0.0498(10) 0.0260(8) 0.0372(10) 0.0058(7) -0.0018(7) 0.0111(7)

loop_
_atom_type_symbol
_atom_type_description
_atom_type_scat_dispersion_real
_atom_type_scat_dispersion_imag
_atom_type_scat_source
C C 0.0033 0.0016 'International Tables Vol C Tables 4.2.6.8 and 6.1.1.4'
H H 0.0000 0.0000 'International Tables Vol C Tables 4.2.6.8 and 6.1.1.4'
N N 0.0061 0.0033 'International Tables Vol C Tables 4.2.6.8 and 6.1.1.4'
O O 0.0106 0.0060 'International Tables Vol C Tables 4.2.6.8 and 6.1.1.4'

loop_
_geom_angle_atom_site_label_1
_geom_angle_atom_site_label_2
_geom_angle_atom_site_label_3
_geom_angle
C2 C1 C6 122.8(3)
C2 C1 N1 118.4(3)
C6 C1 N1 118.8(3)
C3 C2 C1 117.9(2)
C3 C2 H2 121.1
C1 C2 H2 121.1
C2 C3 C4 121.0(3)
C2 C3 H3 119.5
C4 C3 H3 119.5
C5 C4 C3 120.3(3)
C5 C4 H4 119.8
C3 C4 H4 119.8
C6 C5 C4 119.4(2)
C6 C5 C7 120.3(2)
C4 C5 C7 120.3(2)
C1 C6 C5 118.6(2)
C1 C6 H6 120.7
C5 C6 H6 120.7
O4 C7 C5 108.63(17)
O4 C7 C8 105.70(17)
C5 C7 C8 114.80(18)
O4 C7 H7 109.2
C5 C7 H7 109.2
C8 C7 H7 109.2
C19 C8 C9 115.41(17)
C19 C8 C7 101.41(17)
C9 C8 C7 113.50(18)
C19 C8 H8 108.7
C9 C8 H8 108.7
C7 C8 H8 108.7
C10 C9 C8 114.73(17)
C10 C9 H9A 108.6
C8 C9 H9A 108.6
C10 C9 H9B 108.6
C8 C9 H9B 108.6
H9A C9 H9B 107.6
C11 C10 C9 113.65(18)
C11 C10 H10A 108.8
C9 C10 H10A 108.8
C11 C10 H10B 108.8
C9 C10 H10B 108.8
H10A C10 H10B 107.7
C10 C11 C12 114.26(18)
C10 C11 H11A 108.7
C12 C11 H11A 108.7
C10 C11 H11B 108.7
C12 C11 H11B 108.7
H11A C11 H11B 107.6
C13 C12 C11 114.91(17)
C13 C12 H12A 108.5
C11 C12 H12A 108.5
C13 C12 H12B 108.5
C11 C12 H12B 108.5
H12A C12 H12B 107.5
C12 C13 C14 114.72(19)
C12 C13 H13A 108.6
C14 C13 H13A 108.6
C12 C13 H13B 108.6
C14 C13 H13B 108.6
H13A C13 H13B 107.6
C15 C14 C13 114.46(19)
C15 C14 H14A 108.6
C13 C14 H14A 108.6
C15 C14 H14B 108.6
C13 C14 H14B 108.6
H14A C14 H14B 107.6
C14 C15 C16 114.45(17)
C14 C15 H15A 108.6
C16 C15 H15A 108.6
C14 C15 H15B 108.6
C16 C15 H15B 108.6
H15A C15 H15B 107.6
C17 C16 C15 113.68(18)
C17 C16 H16A 108.8
C15 C16 H16A 108.8
C17 C16 H16B 108.8
C15 C16 H16B 108.8
H16A C16 H16B 107.7
C16 C17 C18 113.74(18)
C16 C17 H17A 108.8
C18 C17 H17A 108.8
C16 C17 H17B 108.8
C18 C17 H17B 108.8
H17A C17 H17B 107.7
C19 C18 C17 115.12(17)
C19 C18 H18A 108.5
C17 C18 H18A 108.5
C19 C18 H18B 108.5
C17 C18 H18B 108.5
H18A C18 H18B 107.5
N2 C19 C18 119.72(19)
N2 C19 C8 111.03(19)
C18 C19 C8 128.87(19)
O1 N1 O2 124.4(3)
O1 N1 C1 117.3(3)
O2 N1 C1 118.3(4)
O3 N2 C19 132.9(2)
O3 N2 O4 114.21(17)
C19 N2 O4 112.85(17)
N2 O4 C7 105.90(15)

loop_
_geom_bond_atom_site_label_1
_geom_bond_atom_site_label_2
_geom_bond_distance
C1 C2 1.377(4)
C1 C6 1.381(3)
C1 N1 1.467(4)
C2 C3 1.367(4)
C2 H2 0.9500
C3 C4 1.389(4)
C3 H3 0.9500
C4 C5 1.384(3)
C4 H4 0.9500
C5 C6 1.385(3)
C5 C7 1.505(3)
C6 H6 0.9500
C7 O4 1.450(3)
C7 C8 1.550(3)
C7 H7 1.0000
C8 C19 1.501(3)
C8 C9 1.531(3)
C8 H8 1.0000
C9 C10 1.529(3)
C9 H9A 0.9900
C9 H9B 0.9900
C10 C11 1.524(3)
C10 H10A 0.9900
C10 H10B 0.9900
C11 C12 1.533(3)
C11 H11A 0.9900
C11 H11B 0.9900
C12 C13 1.524(3)
C12 H12A 0.9900
C12 H12B 0.9900
C13 C14 1.538(3)
C13 H13A 0.9900
C13 H13B 0.9900
C14 C15 1.529(3)
C14 H14A 0.9900
C14 H14B 0.9900
C15 C16 1.530(3)
C15 H15A 0.9900
C15 H15B 0.9900
C16 C17 1.522(3)
C16 H16A 0.9900
C16 H16B 0.9900
C17 C18 1.531(3)
C17 H17A 0.9900
C17 H17B 0.9900
C18 C19 1.490(3)
C18 H18A 0.9900
C18 H18B 0.9900
C19 N2 1.292(3)
N1 O1 1.241(4)
N1 O2 1.210(4)
N2 O3 1.254(2)
N2 O4 1.443(2)
